data_1000235
loop_
_publ_author_name
'Fourquet, J L'
'Plet, F'
'Calage, Y'

_publ_section_title
;
Crystal Structure and Magnetic Characterization of (N H~4~)~2~ Fe F~5~
(H~2~ O)
;
_journal_coden_ASTM JSSCBI
_journal_name_full 'Journal of Solid State Chemistry'
_journal_page_first 34
_journal_page_last 38
_journal_paper_doi 10.1016/0022-4596(88)90328-3
_journal_volume 74
_journal_year 1988
_chemical_formula_structural '(N H4)2 Fe F5 (H2 O)'
_chemical_formula_sum 'F5 Fe H10 N2 O'
_chemical_name_systematic 'Diammonium pentafluoroaquoferrate(III)'
_space_group_IT_number 60
_symmetry_cell_setting orthorhombic
_symmetry_Int_Tables_number 60
_symmetry_space_group_name_Hall '-P 2n 2ab'
_symmetry_space_group_name_H-M 'P b c n'
_cell_angle_alpha 90
_cell_angle_beta 90
_cell_angle_gamma 90
_cell_formula_units_Z 4
_cell_length_a 10.491(4)
_cell_length_b 8.090(3)
_cell_length_c 7.997(3)
_cell_volume 678.7
_exptl_crystal_density_meas 2.02(1)
_refine_ls_R_factor_all 0.0272
_cod_original_formula_sum 'H10 F5 Fe N2 O'
_cod_database_code 1000235

loop_
_symmetry_equiv_pos_as_xyz
x,y,z
1/2-x,1/2-y,1/2+z
1/2+x,1/2-y,-z
-x,y,1/2-z
-x,-y,-z
1/2+x,1/2+y,1/2-z
1/2-x,1/2+y,z
x,-y,1/2+z

loop_
_atom_site_aniso_label
_atom_site_aniso_U_11
_atom_site_aniso_U_12
_atom_site_aniso_U_13
_atom_site_aniso_U_22
_atom_site_aniso_U_23
_atom_site_aniso_U_33
N1 0.0372(31) 0.0054(30) 0.0035(27) 0.0372(38) 0.0093(32) 0.0335(35)
Fe1 0.0313(7) 0. -0.0030(5) 0.0266(7) 0. 0.0259(7)
F1 0.0417(26) 0. 0.0062(23) 0.0313(31) 0. 0.0377(27)
F2 0.0606(21) -0.0031(15) 0.0029(16) 0.0441(21) -0.0062(19) 0.0341(21)
F3 0.0374(19) 0.0132(17) -0.0116(15) 0.0552(21) -0.0111(19) 0.0539(24)
O1 0.1531(68) 0. 0.0303(46) 0.0275(39) 0. 0.0287(43)

loop_
_atom_site_label
_atom_site_type_symbol
_atom_site_symmetry_multiplicity
_atom_site_Wyckoff_symbol
_atom_site_fract_x
_atom_site_fract_y
_atom_site_fract_z
_atom_site_occupancy
_atom_site_attached_hydrogens
_atom_site_calc_flag
N1 N3- 8 d 0.3013(5) 0.0306(6) 0.0347(7) 1. 0 d
Fe1 Fe3+ 4 c 0. 0.2005(1) 0.25 1. 0 d
F1 F1- 4 c 0. 0.4360(4) 0.25 1. 0 d
F2 F1- 8 d 0.0509(3) 0.2012(4) 0.0216(4) 1. 0 d
F3 F1- 8 d 0.1761(3) 0.1970(4) 0.3151(4) 1. 0 d
O1 O2- 4 c 0. -0.0504(7) 0.25 1. 0 d
H1 H1+ 8 d 0.2609(60) -0.0646(56) -0.0234(77) 1. 0 d
H2 H1+ 8 d 0.2490(58) 0.0575(85) 0.1360(57) 1. 0 d
H3 H1+ 8 d 0.3196(62) 0.1239(56) -0.0419(68) 1. 0 d
H4 H1+ 8 d 0.3683(42) -0.0308(69) 0.0957(71) 1. 0 d
H5 H1+ 8 d -0.0110(61) -0.0930(72) 0.3606(37) 1. 0 d

loop_
_atom_type_symbol
_atom_type_oxidation_number
N3- -3.000
Fe3+ 3.000
F1- -1.000
O2- -2.000
H1+ 1.000
